data_2237633
loop_
_publ_author_name
'Nisar, Mohammad'
'Ali, Sajid'
'Tahir, M. Nawaz'
'Ahmad, Bashir'
'Hameed, Shahid'

_publ_section_title
;
 4,4,6a,6b,11,12,14b-Heptamethyl-16-oxo-1,2,3,4,4a,5,6,6a,6b,7,8,9,10,11,12,12a,14a,14b-octadecahydro-12b,8a-(epoxymethano)picen-3-yl
 acetate
;
_journal_coeditor_code HB7057
_journal_issue 4
_journal_name_full 'Acta Crystallographica Section E'
_journal_page_first o573
_journal_paper_doi 10.1107/S1600536813007253
_journal_volume 69
_journal_year 2013
_chemical_formula_iupac 'C32 H48 O4'
_chemical_formula_moiety 'C32 H48 O4'
_chemical_formula_sum 'C32 H48 O4'
_chemical_formula_weight 496.70
_chemical_name_common
;4,5,9,9,13,19,20-Heptamethyl-23-oxo-24-
oxahexacyclo[15.5.2.0^1,18^.0^4,17^.0^5,14^.0^8,13^]tetracos-
15-en-10-yl acetate
;
_chemical_name_systematic
'4,4,6a,6b,11,12,14b-Heptamethyl-16-oxo-1,2,3,4,4a,5,6,6a,6b,7,8,9,10,11,12,12a,14a,14b-octadecahydro-12b,8a-(epoxymethano)picen-3-yl acetate'
_space_group_IT_number 4
_symmetry_cell_setting monoclinic
_symmetry_space_group_name_Hall 'P 2yb'
_symmetry_space_group_name_H-M 'P 1 21 1'
_atom_sites_solution_hydrogens geom
_atom_sites_solution_primary direct
_atom_sites_solution_secondary difmap
_audit_creation_method SHELXL-97
_cell_angle_alpha 90
_cell_angle_beta 90.943(2)
_cell_angle_gamma 90
_cell_formula_units_Z 2
_cell_length_a 13.7309(8)
_cell_length_b 6.9177(4)
_cell_length_c 14.8539(9)
_cell_measurement_reflns_used 2261
_cell_measurement_temperature 296(2)
_cell_measurement_theta_max 25.25
_cell_measurement_theta_min 2.74
_cell_volume 1410.73(14)
_computing_cell_refinement 'SAINT (Bruker, 2009)'
_computing_data_collection 'APEX2 (Bruker, 2009)'
_computing_data_reduction 'SAINT (Bruker, 2009)'
_computing_molecular_graphics 'ORTEP-3 for Windows (Farrugia, 2012) and PLATON (Spek, 2009)'
_computing_publication_material
;
WinGX (Farrugia, 2012) and PLATON (Spek, 2009)
;
_computing_structure_refinement 'SHELXL97 (Sheldrick, 2008)'
_computing_structure_solution 'SHELXS97 (Sheldrick, 2008)'
_diffrn_ambient_temperature 296(2)
_diffrn_detector_area_resol_mean 8.10
_diffrn_measured_fraction_theta_full 0.997
_diffrn_measured_fraction_theta_max 0.997
_diffrn_measurement_device_type 'Bruker Kappa APEXII CCD'
_diffrn_measurement_method \w
_diffrn_radiation_monochromator graphite
_diffrn_radiation_source 'fine-focus sealed tube'
_diffrn_radiation_type MoK\a
_diffrn_radiation_wavelength 0.71073
_diffrn_reflns_av_R_equivalents 0.0289
_diffrn_reflns_av_sigmaI/netI 0.0306
_diffrn_reflns_limit_h_max 16
_diffrn_reflns_limit_h_min -15
_diffrn_reflns_limit_k_max 5
_diffrn_reflns_limit_k_min -8
_diffrn_reflns_limit_l_max 17
_diffrn_reflns_limit_l_min -17
_diffrn_reflns_number 11401
_diffrn_reflns_theta_full 25.50
_diffrn_reflns_theta_max 25.50
_diffrn_reflns_theta_min 2.74
_diffrn_standards_number 0
_exptl_absorpt_coefficient_mu 0.075
_exptl_absorpt_correction_T_max 0.987
_exptl_absorpt_correction_T_min 0.975
_exptl_absorpt_correction_type multi-scan
_exptl_absorpt_process_details '(SADABS; Bruker, 2005)'
_exptl_crystal_colour colorless
_exptl_crystal_density_diffrn 1.169
_exptl_crystal_density_method 'not measured'
_exptl_crystal_description needle
_exptl_crystal_F_000 544
_exptl_crystal_size_max 0.35
_exptl_crystal_size_mid 0.20
_exptl_crystal_size_min 0.18
_refine_diff_density_max 0.151
_refine_diff_density_min -0.151
_refine_ls_goodness_of_fit_ref 1.029
_refine_ls_hydrogen_treatment constr
_refine_ls_matrix_type full
_refine_ls_number_parameters 333
_refine_ls_number_reflns 2856
_refine_ls_number_restraints 1
_refine_ls_restrained_S_all 1.029
_refine_ls_R_factor_all 0.0565
_refine_ls_R_factor_gt 0.0406
_refine_ls_shift/su_max 0.000
_refine_ls_shift/su_mean 0.000
_refine_ls_structure_factor_coef Fsqd
_refine_ls_weighting_details 'calc w=1/[\s^2^(Fo^2^)+(0.0488P)^2^+0.1608P] where P=(Fo^2^+2Fc^2^)/3'
_refine_ls_weighting_scheme calc
_refine_ls_wR_factor_gt 0.0919
_refine_ls_wR_factor_ref 0.1008
_reflns_number_gt 2261
_reflns_number_total 2856
_reflns_threshold_expression I>2\s(I)
_cod_data_source_file hb7057.cif
_cod_data_source_block I
_cod_original_sg_symbol_H-M 'P 21'
_cod_database_code 2237633
_cod_database_fobs_code 2237633

loop_
_symmetry_equiv_pos_site_id
_symmetry_equiv_pos_as_xyz
1 x,y,z
2 -x,1/2+y,-z

loop_
_atom_site_aniso_label
_atom_site_aniso_U_11
_atom_site_aniso_U_22
_atom_site_aniso_U_33
_atom_site_aniso_U_12
_atom_site_aniso_U_13
_atom_site_aniso_U_23
O1 0.0564(11) 0.0303(9) 0.0526(11) 0.0062(9) 0.0044(9) 0.0073(8)
O2 0.0744(15) 0.0429(12) 0.0820(16) -0.0120(11) 0.0050(12) 0.0171(11)
O3 0.112(2) 0.0720(17) 0.0624(14) -0.0162(15) 0.0373(13) -0.0018(12)
O4 0.150(3) 0.095(2) 0.085(2) -0.049(2) 0.0222(18) 0.0005(19)
C1 0.109(3) 0.069(2) 0.057(2) 0.005(2) 0.0036(19) -0.0152(18)
C2 0.074(2) 0.0529(17) 0.0445(16) 0.0090(17) 0.0024(14) 0.0008(14)
C3 0.078(2) 0.061(2) 0.0540(19) 0.0142(18) 0.0183(16) 0.0011(15)
C4 0.063(2) 0.062(2) 0.0585(19) 0.0050(16) 0.0183(15) 0.0111(15)
C5 0.0459(16) 0.0402(15) 0.0493(16) 0.0042(13) 0.0102(12) 0.0075(12)
C6 0.0441(15) 0.0396(14) 0.0383(14) 0.0060(12) 0.0017(11) 0.0068(12)
C7 0.0563(17) 0.0407(15) 0.0463(15) -0.0001(14) 0.0018(12) -0.0007(12)
C8 0.066(2) 0.078(2) 0.068(2) -0.0183(18) 0.0033(16) -0.0197(18)
C9 0.0390(14) 0.0291(12) 0.0440(15) 0.0047(11) -0.0012(11) 0.0036(11)
C10 0.0314(13) 0.0286(12) 0.0445(14) 0.0015(11) -0.0006(11) 0.0063(11)
C11 0.0377(15) 0.0431(15) 0.0562(17) 0.0047(12) -0.0002(12) 0.0073(13)
C12 0.0388(15) 0.0467(17) 0.0634(18) 0.0045(13) 0.0098(13) 0.0090(14)
C13 0.0556(18) 0.0392(15) 0.0516(16) 0.0006(14) 0.0035(14) 0.0118(13)
C14 0.0547(16) 0.0307(13) 0.0472(15) 0.0032(13) 0.0022(12) 0.0043(12)
C15 0.0351(13) 0.0267(12) 0.0451(14) 0.0007(11) -0.0040(11) 0.0042(11)
C16 0.0363(14) 0.0322(14) 0.0463(15) -0.0022(10) -0.0036(11) 0.0001(11)
C17 0.0311(13) 0.0579(17) 0.0494(17) 0.0049(14) -0.0014(12) -0.0036(14)
C18 0.0381(14) 0.0522(17) 0.0482(17) 0.0115(13) -0.0092(12) -0.0003(13)
C19 0.0490(16) 0.0301(14) 0.0532(16) -0.0053(12) -0.0006(12) 0.0002(12)
C20 0.0398(15) 0.0444(15) 0.0518(16) -0.0001(12) -0.0077(12) 0.0063(13)
C21 0.0487(16) 0.0545(18) 0.0449(16) -0.0017(14) -0.0116(12) 0.0038(13)
C22 0.0516(16) 0.0370(14) 0.0482(15) -0.0017(13) -0.0006(12) 0.0019(12)
C23 0.0407(15) 0.0401(14) 0.0460(15) -0.0014(13) 0.0016(12) -0.0018(12)
C24 0.0584(18) 0.0503(19) 0.0589(18) 0.0133(15) 0.0042(14) -0.0026(14)
C25 0.0456(16) 0.075(2) 0.0546(18) -0.0080(16) 0.0097(13) -0.0088(16)
C26 0.0585(19) 0.083(2) 0.0615(19) -0.0168(19) 0.0159(16) -0.0089(18)
C27 0.086(2) 0.058(2) 0.0533(19) -0.0095(19) 0.0227(17) -0.0043(16)
C28 0.070(2) 0.0596(19) 0.0428(16) -0.0005(17) 0.0050(14) 0.0030(15)
C29 0.095(3) 0.080(3) 0.056(2) -0.015(2) 0.0053(18) -0.0143(19)
C30 0.105(3) 0.108(3) 0.057(2) 0.019(3) 0.0047(19) 0.027(2)
C31 0.080(2) 0.085(3) 0.058(2) -0.010(2) 0.0121(18) 0.015(2)
C32 0.119(3) 0.118(4) 0.075(3) -0.002(3) 0.038(2) 0.023(3)

loop_
_atom_site_type_symbol
_atom_site_label
_atom_site_fract_x
_atom_site_fract_y
_atom_site_fract_z
_atom_site_U_iso_or_equiv
_atom_site_thermal_displace_type
_atom_site_occupancy
_atom_site_disorder_group
O O1 0.32780(13) 0.9669(3) 0.29373(12) 0.0464(6) Uani 1.000 -16
O O2 0.45050(16) 1.0954(3) 0.21754(15) 0.0664(8) Uani 1.000 -16
O O3 0.05842(19) 0.5882(4) 0.84926(15) 0.0817(10) Uani 1.000 -16
O O4 0.0088(2) 0.2830(5) 0.83569(19) 0.1098(14) Uani 1.000 -16
C C1 0.2961(3) 0.2682(6) 0.0396(2) 0.0783(14) Uani 1.000 -16
C C2 0.3127(2) 0.4699(5) 0.08018(18) 0.0571(10) Uani 1.000 -16
C C3 0.4184(2) 0.5303(5) 0.0680(2) 0.0641(11) Uani 1.000 -16
C C4 0.4413(2) 0.7319(5) 0.1039(2) 0.0610(11) Uani 1.000 -16
C C5 0.40994(19) 0.7503(4) 0.20146(18) 0.0450(9) Uani 1.000 -16
C C6 0.30424(18) 0.6838(4) 0.21412(16) 0.0407(8) Uani 1.000 -16
C C7 0.2829(2) 0.4786(4) 0.18059(18) 0.0478(9) Uani 1.000 -16
C C8 0.1764(2) 0.4236(6) 0.1928(2) 0.0706(12) Uani 1.000 -16
C C9 0.28636(17) 0.7675(4) 0.30996(16) 0.0374(8) Uani 1.000 -16
C C10 0.34669(17) 0.6733(4) 0.38810(16) 0.0349(8) Uani 1.000 -16
C C11 0.45584(18) 0.6933(4) 0.36732(17) 0.0457(9) Uani 1.000 -16
C C12 0.47923(19) 0.6465(4) 0.26904(18) 0.0495(10) Uani 1.000 -16
C C13 0.4016(2) 0.9561(4) 0.23483(18) 0.0488(9) Uani 1.000 -16
C C14 0.3239(2) 0.4550(4) 0.39160(17) 0.0442(8) Uani 1.000 -16
C C15 0.31827(17) 0.7735(4) 0.48074(16) 0.0357(8) Uani 1.000 -16
C C16 0.20947(17) 0.7223(3) 0.49750(16) 0.0383(8) Uani 1.000 -16
C C17 0.14878(18) 0.7802(5) 0.41643(18) 0.0462(9) Uani 1.000 -16
C C18 0.18247(18) 0.7978(4) 0.33399(18) 0.0463(9) Uani 1.000 -16
C C19 0.3337(2) 0.9951(3) 0.47758(18) 0.0441(9) Uani 1.000 -16
C C20 0.38119(18) 0.6971(4) 0.56019(17) 0.0454(9) Uani 1.000 -16
C C21 0.34095(18) 0.7519(5) 0.65228(17) 0.0495(10) Uani 1.000 -16
C C22 0.23627(19) 0.6818(4) 0.66293(18) 0.0456(9) Uani 1.000 -16
C C23 0.16692(18) 0.7774(4) 0.59105(18) 0.0423(8) Uani 1.000 -16
C C24 0.1520(2) 0.9982(4) 0.6012(2) 0.0558(11) Uani 1.000 -16
C C25 0.0663(2) 0.6807(5) 0.59872(19) 0.0583(10) Uani 1.000 -16
C C26 0.0281(2) 0.6833(6) 0.6953(2) 0.0675(11) Uani 1.000 -16
C C27 0.0994(3) 0.5862(5) 0.7590(2) 0.0655(11) Uani 1.000 -16
C C28 0.2011(2) 0.6766(5) 0.76271(19) 0.0574(11) Uani 1.000 -16
C C29 0.2007(3) 0.8748(6) 0.8091(2) 0.0770(16) Uani 1.000 -16
C C30 0.2685(3) 0.5399(7) 0.8174(2) 0.0900(16) Uani 1.000 -16
C C31 0.0121(3) 0.4303(7) 0.8771(2) 0.0742(14) Uani 1.000 -16
C C32 -0.0336(3) 0.4631(8) 0.9671(2) 0.1036(19) Uani 1.000 -16
H H1A 0.31578 0.26819 -0.02216 0.1174 Uiso 1.000 -16
H H1B 0.22830 0.23553 0.04261 0.1174 Uiso 1.000 -16
H H1C 0.33388 0.17490 0.07283 0.1174 Uiso 1.000 -16
H H2 0.27151 0.56130 0.04654 0.0684 Uiso 1.000 -16
H H3A 0.43318 0.52603 0.00442 0.0769 Uiso 1.000 -16
H H3B 0.46032 0.43764 0.09863 0.0769 Uiso 1.000 -16
H H4A 0.51065 0.75615 0.10003 0.0733 Uiso 1.000 -16
H H4B 0.40742 0.82764 0.06737 0.0733 Uiso 1.000 -16
H H6 0.26583 0.76721 0.17375 0.0488 Uiso 1.000 -16
H H7 0.32370 0.38788 0.21507 0.0573 Uiso 1.000 -16
H H8A 0.13590 0.50437 0.15519 0.1061 Uiso 1.000 -16
H H8B 0.15916 0.44118 0.25459 0.1061 Uiso 1.000 -16
H H8C 0.16697 0.29077 0.17610 0.1061 Uiso 1.000 -16
H H11A 0.47650 0.82443 0.38058 0.0548 Uiso 1.000 -16
H H11B 0.49275 0.60705 0.40647 0.0548 Uiso 1.000 -16
H H12A 0.47438 0.50797 0.25986 0.0595 Uiso 1.000 -16
H H12B 0.54579 0.68467 0.25724 0.0595 Uiso 1.000 -16
H H14A 0.36235 0.38834 0.34798 0.0662 Uiso 1.000 -16
H H14B 0.25605 0.43455 0.37834 0.0662 Uiso 1.000 -16
H H14C 0.33927 0.40616 0.45065 0.0662 Uiso 1.000 -16
H H16 0.20795 0.58066 0.49676 0.0460 Uiso 1.000 -16
H H17 0.08305 0.80536 0.42502 0.0554 Uiso 1.000 -16
H H18 0.13867 0.83109 0.28815 0.0555 Uiso 1.000 -16
H H19A 0.33521 1.04567 0.53778 0.0661 Uiso 1.000 -16
H H19B 0.28112 1.05391 0.44409 0.0661 Uiso 1.000 -16
H H19C 0.39420 1.02319 0.44892 0.0661 Uiso 1.000 -16
H H20A 0.38526 0.55736 0.55608 0.0545 Uiso 1.000 -16
H H20B 0.44664 0.74832 0.55529 0.0545 Uiso 1.000 -16
H H21A 0.38173 0.69537 0.69928 0.0594 Uiso 1.000 -16
H H21B 0.34304 0.89125 0.65922 0.0594 Uiso 1.000 -16
H H22 0.23849 0.54547 0.64517 0.0547 Uiso 1.000 -16
H H24A 0.13717 1.05359 0.54333 0.0837 Uiso 1.000 -16
H H24B 0.21051 1.05555 0.62533 0.0837 Uiso 1.000 -16
H H24C 0.09918 1.02218 0.64120 0.0837 Uiso 1.000 -16
H H25A 0.02015 0.74730 0.55946 0.0699 Uiso 1.000 -16
H H25B 0.07070 0.54785 0.57835 0.0699 Uiso 1.000 -16
H H26A 0.01795 0.81592 0.71418 0.0809 Uiso 1.000 -16
H H26B -0.03406 0.61680 0.69708 0.0809 Uiso 1.000 -16
H H27 0.10620 0.45116 0.74024 0.0784 Uiso 1.000 -16
H H29A 0.14881 0.95220 0.78418 0.1155 Uiso 1.000 -16
H H29B 0.26180 0.93833 0.79966 0.1155 Uiso 1.000 -16
H H29C 0.19106 0.85794 0.87249 0.1155 Uiso 1.000 -16
H H30A 0.24031 0.51464 0.87495 0.1345 Uiso 1.000 -16
H H30B 0.33106 0.59959 0.82595 0.1345 Uiso 1.000 -16
H H30C 0.27590 0.42051 0.78530 0.1345 Uiso 1.000 -16
H H32A -0.06580 0.34703 0.98592 0.1552 Uiso 1.000 -16
H H32B -0.08018 0.56618 0.96236 0.1552 Uiso 1.000 -16
H H32C 0.01602 0.49687 1.01063 0.1552 Uiso 1.000 -16

loop_
_atom_type_symbol
_atom_type_description
_atom_type_scat_dispersion_real
_atom_type_scat_dispersion_imag
_atom_type_scat_source
C C 0.0033 0.0016 'International Tables Vol C Tables 4.2.6.8 and 6.1.1.4'
H H 0.0000 0.0000 'International Tables Vol C Tables 4.2.6.8 and 6.1.1.4'
O O 0.0106 0.0060 'International Tables Vol C Tables 4.2.6.8 and 6.1.1.4'

loop_
_geom_angle_atom_site_label_1
_geom_angle_atom_site_label_2
_geom_angle_atom_site_label_3
_geom_angle
_geom_angle_publ_flag
C9 O1 C13 109.9(2) no
C27 O3 C31 118.0(3) no
C1 C2 C3 109.8(3) no
C1 C2 C7 111.9(3) no
C3 C2 C7 111.7(2) no
C2 C3 C4 113.6(3) no
C3 C4 C5 110.4(2) no
C4 C5 C6 111.9(2) no
C4 C5 C12 113.4(2) no
C4 C5 C13 114.5(2) no
C6 C5 C12 110.7(2) no
C6 C5 C13 99.5(2) no
C12 C5 C13 105.9(2) no
C5 C6 C7 114.4(2) no
C5 C6 C9 99.4(2) no
C7 C6 C9 127.5(2) no
C2 C7 C6 107.2(2) no
C2 C7 C8 111.9(2) no
C6 C7 C8 111.8(2) no
O1 C9 C6 97.34(18) no
O1 C9 C10 107.66(19) no
O1 C9 C18 105.9(2) no
C6 C9 C10 115.8(2) no
C6 C9 C18 115.9(2) no
C10 C9 C18 112.3(2) no
C9 C10 C11 108.7(2) no
C9 C10 C14 109.2(2) no
C9 C10 C15 109.1(2) no
C11 C10 C14 107.0(2) no
C11 C10 C15 112.7(2) no
C14 C10 C15 110.1(2) no
C10 C11 C12 113.0(2) no
C5 C12 C11 112.5(2) no
O1 C13 O2 121.4(3) no
O1 C13 C5 109.0(2) no
O2 C13 C5 129.6(3) no
C10 C15 C16 106.72(19) no
C10 C15 C19 111.6(2) no
C10 C15 C20 111.6(2) no
C16 C15 C19 111.2(2) no
C16 C15 C20 109.0(2) no
C19 C15 C20 106.7(2) no
C15 C16 C17 109.3(2) no
C15 C16 C23 117.36(19) no
C17 C16 C23 115.8(2) no
C16 C17 C18 124.6(2) no
C9 C18 C17 124.0(2) no
C15 C20 C21 113.1(2) no
C20 C21 C22 111.6(2) no
C21 C22 C23 111.0(2) no
C21 C22 C28 114.2(2) no
C23 C22 C28 117.5(2) no
C16 C23 C22 105.7(2) no
C16 C23 C24 112.3(2) no
C16 C23 C25 108.0(2) no
C22 C23 C24 115.5(2) no
C22 C23 C25 107.6(2) no
C24 C23 C25 107.5(2) no
C23 C25 C26 112.6(2) no
C25 C26 C27 110.7(3) no
O3 C27 C26 108.4(3) no
O3 C27 C28 109.1(3) no
C26 C27 C28 115.0(3) no
C22 C28 C27 105.7(2) no
C22 C28 C29 114.1(3) no
C22 C28 C30 108.7(2) no
C27 C28 C29 111.8(3) no
C27 C28 C30 107.9(3) no
C29 C28 C30 108.5(3) no
O3 C31 O4 123.7(3) no
O3 C31 C32 111.1(4) no
O4 C31 C32 125.1(4) no
C2 C1 H1A 109.00 no
C2 C1 H1B 109.00 no
C2 C1 H1C 109.00 no
H1A C1 H1B 109.00 no
H1A C1 H1C 109.00 no
H1B C1 H1C 110.00 no
C1 C2 H2 108.00 no
C3 C2 H2 108.00 no
C7 C2 H2 108.00 no
C2 C3 H3A 109.00 no
C2 C3 H3B 109.00 no
C4 C3 H3A 109.00 no
C4 C3 H3B 109.00 no
H3A C3 H3B 108.00 no
C3 C4 H4A 110.00 no
C3 C4 H4B 110.00 no
C5 C4 H4A 110.00 no
C5 C4 H4B 110.00 no
H4A C4 H4B 108.00 no
C5 C6 H6 104.00 no
C7 C6 H6 104.00 no
C9 C6 H6 104.00 no
C2 C7 H7 109.00 no
C6 C7 H7 109.00 no
C8 C7 H7 109.00 no
C7 C8 H8A 109.00 no
C7 C8 H8B 110.00 no
C7 C8 H8C 109.00 no
H8A C8 H8B 109.00 no
H8A C8 H8C 109.00 no
H8B C8 H8C 110.00 no
C10 C11 H11A 109.00 no
C10 C11 H11B 109.00 no
C12 C11 H11A 109.00 no
C12 C11 H11B 109.00 no
H11A C11 H11B 108.00 no
C5 C12 H12A 109.00 no
C5 C12 H12B 109.00 no
C11 C12 H12A 109.00 no
C11 C12 H12B 109.00 no
H12A C12 H12B 108.00 no
C10 C14 H14A 109.00 no
C10 C14 H14B 110.00 no
C10 C14 H14C 109.00 no
H14A C14 H14B 109.00 no
H14A C14 H14C 109.00 no
H14B C14 H14C 109.00 no
C15 C16 H16 104.00 no
C17 C16 H16 104.00 no
C23 C16 H16 104.00 no
C16 C17 H17 118.00 no
C18 C17 H17 118.00 no
C9 C18 H18 118.00 no
C17 C18 H18 118.00 no
C15 C19 H19A 109.00 no
C15 C19 H19B 109.00 no
C15 C19 H19C 110.00 no
H19A C19 H19B 109.00 no
H19A C19 H19C 110.00 no
H19B C19 H19C 109.00 no
C15 C20 H20A 109.00 no
C15 C20 H20B 109.00 no
C21 C20 H20A 109.00 no
C21 C20 H20B 109.00 no
H20A C20 H20B 108.00 no
C20 C21 H21A 109.00 no
C20 C21 H21B 109.00 no
C22 C21 H21A 109.00 no
C22 C21 H21B 109.00 no
H21A C21 H21B 108.00 no
C21 C22 H22 104.00 no
C23 C22 H22 104.00 no
C28 C22 H22 104.00 no
C23 C24 H24A 109.00 no
C23 C24 H24B 109.00 no
C23 C24 H24C 109.00 no
H24A C24 H24B 109.00 no
H24A C24 H24C 110.00 no
H24B C24 H24C 109.00 no
C23 C25 H25A 109.00 no
C23 C25 H25B 109.00 no
C26 C25 H25A 109.00 no
C26 C25 H25B 109.00 no
H25A C25 H25B 108.00 no
C25 C26 H26A 110.00 no
C25 C26 H26B 110.00 no
C27 C26 H26A 110.00 no
C27 C26 H26B 110.00 no
H26A C26 H26B 108.00 no
O3 C27 H27 108.00 no
C26 C27 H27 108.00 no
C28 C27 H27 108.00 no
C28 C29 H29A 109.00 no
C28 C29 H29B 110.00 no
C28 C29 H29C 109.00 no
H29A C29 H29B 109.00 no
H29A C29 H29C 109.00 no
H29B C29 H29C 110.00 no
C28 C30 H30A 109.00 no
C28 C30 H30B 109.00 no
C28 C30 H30C 109.00 no
H30A C30 H30B 109.00 no
H30A C30 H30C 109.00 no
H30B C30 H30C 110.00 no
C31 C32 H32A 109.00 no
C31 C32 H32B 110.00 no
C31 C32 H32C 109.00 no
H32A C32 H32B 109.00 no
H32A C32 H32C 109.00 no
H32B C32 H32C 109.00 no

loop_
_geom_bond_atom_site_label_1
_geom_bond_atom_site_label_2
_geom_bond_distance
_geom_bond_publ_flag
O1 C9 1.513(3) no
O1 C13 1.352(3) no
O2 C13 1.205(3) no
O3 C27 1.463(4) no
O3 C31 1.333(5) no
O4 C31 1.191(6) no
C1 C2 1.536(5) no
C2 C3 1.524(4) no
C2 C7 1.554(4) no
C3 C4 1.524(5) no
C4 C5 1.524(4) no
C5 C6 1.537(4) no
C5 C12 1.548(4) no
C5 C13 1.512(4) no
C6 C7 1.531(4) no
C6 C9 1.560(3) no
C7 C8 1.525(4) no
C9 C10 1.558(3) no
C9 C18 1.491(3) no
C10 C11 1.541(3) no
C10 C14 1.543(4) no
C10 C15 1.595(3) no
C11 C12 1.534(4) no
C15 C16 1.559(3) no
C15 C19 1.548(3) no
C15 C20 1.544(4) no
C16 C17 1.507(4) no
C16 C23 1.563(4) no
C17 C18 1.322(4) no
C20 C21 1.531(4) no
C21 C22 1.528(4) no
C22 C23 1.565(4) no
C22 C28 1.567(4) no
C23 C24 1.549(4) no
C23 C25 1.541(4) no
C25 C26 1.536(4) no
C26 C27 1.508(5) no
C27 C28 1.530(5) no
C28 C29 1.535(5) no
C28 C30 1.545(5) no
C31 C32 1.503(5) no
C1 H1A 0.9600 no
C1 H1B 0.9600 no
C1 H1C 0.9600 no
C2 H2 0.9800 no
C3 H3A 0.9700 no
C3 H3B 0.9700 no
C4 H4A 0.9700 no
C4 H4B 0.9700 no
C6 H6 0.9800 no
C7 H7 0.9800 no
C8 H8A 0.9600 no
C8 H8B 0.9600 no
C8 H8C 0.9600 no
C11 H11A 0.9700 no
C11 H11B 0.9700 no
C12 H12A 0.9700 no
C12 H12B 0.9700 no
C14 H14A 0.9600 no
C14 H14B 0.9600 no
C14 H14C 0.9600 no
C16 H16 0.9800 no
C17 H17 0.9300 no
C18 H18 0.9300 no
C19 H19A 0.9600 no
C19 H19B 0.9600 no
C19 H19C 0.9600 no
C20 H20A 0.9700 no
C20 H20B 0.9700 no
C21 H21A 0.9700 no
C21 H21B 0.9700 no
C22 H22 0.9800 no
C24 H24A 0.9600 no
C24 H24B 0.9600 no
C24 H24C 0.9600 no
C25 H25A 0.9700 no
C25 H25B 0.9700 no
C26 H26A 0.9700 no
C26 H26B 0.9700 no
C27 H27 0.9800 no
C29 H29A 0.9600 no
C29 H29B 0.9600 no
C29 H29C 0.9600 no
C30 H30A 0.9600 no
C30 H30B 0.9600 no
C30 H30C 0.9600 no
C32 H32A 0.9600 no
C32 H32B 0.9600 no
C32 H32C 0.9600 no

loop_
_geom_torsion_atom_site_label_1
_geom_torsion_atom_site_label_2
_geom_torsion_atom_site_label_3
_geom_torsion_atom_site_label_4
_geom_torsion
_geom_torsion_publ_flag
C13 O1 C9 C6 -32.6(2) no
C13 O1 C9 C10 87.5(2) no
C13 O1 C9 C18 -152.2(2) no
C9 O1 C13 O2 -174.0(2) no
C9 O1 C13 C5 4.4(3) no
C31 O3 C27 C26 97.1(4) no
C31 O3 C27 C28 -136.9(3) no
C27 O3 C31 O4 6.1(6) no
C27 O3 C31 C32 -174.5(3) no
C1 C2 C3 C4 178.3(2) no
C7 C2 C3 C4 -57.0(3) no
C1 C2 C7 C6 179.0(2) no
C1 C2 C7 C8 -58.1(3) no
C3 C2 C7 C6 55.5(3) no
C3 C2 C7 C8 178.4(3) no
C2 C3 C4 C5 53.2(3) no
C3 C4 C5 C6 -50.6(3) no
C3 C4 C5 C12 75.5(3) no
C3 C4 C5 C13 -162.9(2) no
C4 C5 C6 C7 54.9(3) no
C4 C5 C6 C9 -166.2(2) no
C12 C5 C6 C7 -72.7(3) no
C12 C5 C6 C9 66.2(3) no
C13 C5 C6 C7 176.2(2) no
C13 C5 C6 C9 -44.9(2) no
C4 C5 C12 C11 170.9(2) no
C6 C5 C12 C11 -62.3(3) no
C13 C5 C12 C11 44.6(3) no
C4 C5 C13 O1 145.8(2) no
C4 C5 C13 O2 -36.0(4) no
C6 C5 C13 O1 26.3(3) no
C6 C5 C13 O2 -155.5(3) no
C12 C5 C13 O1 -88.5(2) no
C12 C5 C13 O2 89.7(3) no
C5 C6 C7 C2 -55.5(3) no
C5 C6 C7 C8 -178.5(2) no
C9 C6 C7 C2 179.4(2) no
C9 C6 C7 C8 56.4(3) no
C5 C6 C9 O1 46.7(2) no
C5 C6 C9 C10 -67.0(3) no
C5 C6 C9 C18 158.3(2) no
C7 C6 C9 O1 177.7(2) no
C7 C6 C9 C10 64.0(3) no
C7 C6 C9 C18 -70.7(3) no
O1 C9 C10 C11 -50.0(3) no
O1 C9 C10 C14 -166.42(19) no
O1 C9 C10 C15 73.2(2) no
C6 C9 C10 C11 57.6(3) no
C6 C9 C10 C14 -58.8(3) no
C6 C9 C10 C15 -179.2(2) no
C18 C9 C10 C11 -166.2(2) no
C18 C9 C10 C14 77.4(3) no
C18 C9 C10 C15 -42.9(3) no
O1 C9 C18 C17 -105.8(3) no
C6 C9 C18 C17 147.6(3) no
C10 C9 C18 C17 11.5(4) no
C9 C10 C11 C12 -43.9(3) no
C14 C10 C11 C12 74.0(3) no
C15 C10 C11 C12 -164.9(2) no
C9 C10 C15 C16 65.3(2) no
C9 C10 C15 C19 -56.4(3) no
C9 C10 C15 C20 -175.7(2) no
C11 C10 C15 C16 -174.0(2) no
C11 C10 C15 C19 64.3(3) no
C11 C10 C15 C20 -55.0(3) no
C14 C10 C15 C16 -54.5(2) no
C14 C10 C15 C19 -176.2(2) no
C14 C10 C15 C20 64.5(3) no
C10 C11 C12 C5 48.1(3) no
C10 C15 C16 C17 -54.2(3) no
C10 C15 C16 C23 171.3(2) no
C19 C15 C16 C17 67.8(3) no
C19 C15 C16 C23 -66.7(3) no
C20 C15 C16 C17 -174.9(2) no
C20 C15 C16 C23 50.6(3) no
C10 C15 C20 C21 -166.3(2) no
C16 C15 C20 C21 -48.6(3) no
C19 C15 C20 C21 71.5(3) no
C15 C16 C17 C18 24.5(4) no
C23 C16 C17 C18 159.8(3) no
C15 C16 C23 C22 -54.8(3) no
C15 C16 C23 C24 72.0(3) no
C15 C16 C23 C25 -169.7(2) no
C17 C16 C23 C22 173.7(2) no
C17 C16 C23 C24 -59.6(3) no
C17 C16 C23 C25 58.7(3) no
C16 C17 C18 C9 -1.6(5) no
C15 C20 C21 C22 56.5(3) no
C20 C21 C22 C23 -61.7(3) no
C20 C21 C22 C28 162.7(2) no
C21 C22 C23 C16 57.9(3) no
C21 C22 C23 C24 -66.9(3) no
C21 C22 C23 C25 173.1(2) no
C28 C22 C23 C16 -168.1(2) no
C28 C22 C23 C24 67.1(3) no
C28 C22 C23 C25 -52.9(3) no
C21 C22 C28 C27 -175.0(3) no
C21 C22 C28 C29 61.8(3) no
C21 C22 C28 C30 -59.4(4) no
C23 C22 C28 C27 52.4(3) no
C23 C22 C28 C29 -70.8(3) no
C23 C22 C28 C30 168.0(3) no
C16 C23 C25 C26 166.3(3) no
C22 C23 C25 C26 52.6(3) no
C24 C23 C25 C26 -72.4(3) no
C23 C25 C26 C27 -57.1(4) no
C25 C26 C27 O3 -178.5(3) no
C25 C26 C27 C28 59.0(4) no
O3 C27 C28 C22 -176.2(2) no
O3 C27 C28 C29 -51.5(3) no
O3 C27 C28 C30 67.7(3) no
C26 C27 C28 C22 -54.1(3) no
C26 C27 C28 C29 70.5(3) no
C26 C27 C28 C30 -170.2(3) no

loop_
_cod_related_entry_id
_cod_related_entry_database
_cod_related_entry_code
1 ChemSpider 10242792
